data_4132976
loop_
_publ_author_name
'Beattie, D. Dawson'
'Grunwald, Anna C.'
'Perse, Thibaut'
'Schafer, Laurel L.'
'Love, Jennifer A.'

_publ_section_title
;
 Understanding Ni(II)-Mediated C(sp<sup>3</sup>)-H Activation: Tertiary
 Ureas as Model Substrates.
;
_journal_issue 39
_journal_name_full 'Journal of the American Chemical Society'
_journal_page_first 12602
_journal_page_last 12610
_journal_paper_doi 10.1021/jacs.8b07708
_journal_volume 140
_journal_year 2018
_chemical_formula_moiety 'C23 H34 N3 Ni O P, 0.5(C7 H8)'
_chemical_formula_sum 'C26.5 H38 N3 Ni O P'
_chemical_formula_weight 504.28
_space_group_crystal_system monoclinic
_space_group_IT_number 14
_space_group_name_Hall '-P 2ybc'
_space_group_name_H-M_alt 'P 1 21/c 1'
_atom_sites_solution_hydrogens geom
_atom_sites_solution_primary dual
_audit_creation_date 2018-07-04
_audit_creation_method
;
Olex2 1.2
(compiled 2018.05.29 svn.r3508 for OlexSys, GUI svn.r5506)
;
_cell_angle_alpha 90
_cell_angle_beta 99.6020(10)
_cell_angle_gamma 90
_cell_formula_units_Z 8
_cell_length_a 10.7609(5)
_cell_length_b 16.9421(7)
_cell_length_c 28.0175(13)
_cell_measurement_reflns_used 8912
_cell_measurement_temperature 90
_cell_measurement_theta_max 29.067
_cell_measurement_theta_min 2.276
_cell_volume 5036.4(4)
_computing_cell_refinement 'SAINT v8.34A (Bruker, 2013)'
_computing_data_reduction 'SAINT v8.34A (Bruker, 2013)'
_computing_molecular_graphics 'Olex2 (Dolomanov et al., 2009)'
_computing_publication_material 'Olex2 (Dolomanov et al., 2009)'
_computing_structure_refinement 'ShelXL (Sheldrick, 2015)'
_computing_structure_solution 'ShelXT (Sheldrick, 2015)'
_diffrn_ambient_temperature 90
_diffrn_detector 'Bruker APEX2 area detector'
_diffrn_detector_area_resol_mean 7.9
_diffrn_detector_type 'CCD area detector'
_diffrn_measured_fraction_theta_full 1.000
_diffrn_measured_fraction_theta_max 0.996
_diffrn_measurement_device 'three-circle diffractometer'
_diffrn_measurement_device_type 'Bruker APEX2 microsource'
_diffrn_measurement_method '\w and \f scans'
_diffrn_radiation_monochromator 'mirror optics'
_diffrn_radiation_probe x-ray
_diffrn_radiation_type MoK\a
_diffrn_radiation_wavelength 0.71073
_diffrn_reflns_av_R_equivalents 0.0607
_diffrn_reflns_av_unetI/netI 0.0444
_diffrn_reflns_Laue_measured_fraction_full 1.000
_diffrn_reflns_Laue_measured_fraction_max 0.996
_diffrn_reflns_limit_h_max 14
_diffrn_reflns_limit_h_min -14
_diffrn_reflns_limit_k_max 23
_diffrn_reflns_limit_k_min -12
_diffrn_reflns_limit_l_max 38
_diffrn_reflns_limit_l_min -38
_diffrn_reflns_number 91204
_diffrn_reflns_point_group_measured_fraction_full 1.000
_diffrn_reflns_point_group_measured_fraction_max 0.996
_diffrn_reflns_theta_full 25.242
_diffrn_reflns_theta_max 29.214
_diffrn_reflns_theta_min 1.410
_diffrn_source 'microfocus sealed X-ray tube'
_diffrn_source_type 'Incoatec I\ms'
_exptl_absorpt_coefficient_mu 0.858
_exptl_absorpt_correction_T_max 0.942
_exptl_absorpt_correction_T_min 0.879
_exptl_absorpt_correction_type multi-scan
_exptl_absorpt_process_details
'SADABS-2014/5 (Bruker,2014/5) was used for absorption correction. wR2(int) was 0.0552 before and 0.0491 after correction. The Ratio of minimum to maximum transmission is 0.9331. The \l/2 correction factor is 0.00150.'
_exptl_crystal_colour 'clear orangish red'
_exptl_crystal_colour_lustre clear
_exptl_crystal_colour_modifier orangish
_exptl_crystal_colour_primary red
_exptl_crystal_density_diffrn 1.330
_exptl_crystal_description prism
_exptl_crystal_F_000 2152
_exptl_crystal_recrystallization_method 'tol layered with HMDSO'
_exptl_crystal_size_max 0.23
_exptl_crystal_size_mid 0.08
_exptl_crystal_size_min 0.07
_refine_diff_density_max 1.153
_refine_diff_density_min -0.888
_refine_diff_density_rms 0.092
_refine_ls_extinction_method none
_refine_ls_goodness_of_fit_ref 1.103
_refine_ls_hydrogen_treatment constr
_refine_ls_matrix_type full
_refine_ls_number_parameters 593
_refine_ls_number_reflns 13633
_refine_ls_number_restraints 0
_refine_ls_restrained_S_all 1.103
_refine_ls_R_factor_all 0.0790
_refine_ls_R_factor_gt 0.0532
_refine_ls_shift/su_max 0.002
_refine_ls_shift/su_mean 0.000
_refine_ls_structure_factor_coef Fsqd
_refine_ls_weighting_details 'w=1/[\s^2^(Fo^2^)+(0.0145P)^2^+13.0817P] where P=(Fo^2^+2Fc^2^)/3'
_refine_ls_weighting_scheme calc
_refine_ls_wR_factor_gt 0.0954
_refine_ls_wR_factor_ref 0.1062
_reflns_Friedel_coverage 0.000
_reflns_number_gt 10606
_reflns_number_total 13633
_reflns_threshold_expression 'I > 2\s(I)'
_cod_data_source_file ja8b07708_si_003.cif
_cod_data_source_block mo_jl283_0m
_cod_original_formula_sum 'C26.50 H38 N3 Ni O P'
_cod_database_code 4132976
_shelx_shelxl_version_number 2016/6
_shelx_space_group_comment
;
The symmetry employed for this shelxl refinement is uniquely defined
by the following loop, which should always be used as a source of
symmetry information in preference to the above space-group names.
They are only intended as comments.
;
_olex2_refinement_description
;
1. Fixed Uiso
 At 1.2 times of:
  All C(H) groups, All C(H,H) groups
 At 1.5 times of:
  All C(H,H,H) groups
2.a Ternary CH refined with riding coordinates:
 C3(H3), C3B(H3B)
2.b Secondary CH2 refined with riding coordinates:
 C1(H1A,H1B), C4(H4A,H4B), C5(H5A,H5B), C6(H6A,H6B), C7(H7A,H7B), C8(H8A,H8B),
 C18(H18A,H18B), C20(H20A,H20B), C23(H23A,H23B), C1B(H1BA,H1BB), C4B(H4BA,H4BB),
  C5B(H5BA,H5BB), C6B(H6BA,H6BB), C7B(H7BA,H7BB), C8B(H8BA,H8BB), C18B(H18C,
 H18D), C20B(H20C,H20D), C22B(H22D,H22E)
2.c Aromatic/amide H refined with riding coordinates:
 C10(H10), C11(H11), C12(H12), C14(H14), C15(H15), C16(H16), C10B(H10B),
 C11B(H11B), C12B(H12B), C14B(H14B), C15B(H15B), C16B(H16B), C24(H24), C25(H25),
  C26(H26), C28(H28), C29(H29)
2.d Idealised Me refined as rotating group:
 C19(H19A,H19B,H19C), C21(H21A,H21B,H21C), C22(H22A,H22B,H22C), C19B(H19D,H19E,
 H19F), C21B(H21D,H21E,H21F), C23B(H23C,H23D,H23E), C30(H30A,H30B,H30C)
;
_olex2_submission_original_sample_id jl283
_olex2_submission_special_instructions 'No special instructions were received'

loop_
_space_group_symop_operation_xyz
'x, y, z'
'-x, y+1/2, -z+1/2'
'-x, -y, -z'
'x, -y-1/2, z-1/2'

loop_
_atom_site_label
_atom_site_type_symbol
_atom_site_fract_x
_atom_site_fract_y
_atom_site_fract_z
_atom_site_U_iso_or_equiv
_atom_site_adp_type
_atom_site_occupancy
_atom_site_site_symmetry_order
_atom_site_calc_flag
_atom_site_refinement_flags_posn
Ni1 Ni 0.13851(3) 0.21559(2) 0.38272(2) 0.01171(7) Uani 1 1 d .
P1 P 0.24643(7) 0.18799(4) 0.45500(2) 0.01686(14) Uani 1 1 d .
O1 O -0.10027(18) 0.34956(11) 0.29151(6) 0.0165(4) Uani 1 1 d .
N1 N -0.0270(2) 0.34284(13) 0.37328(8) 0.0150(4) Uani 1 1 d .
N2 N 0.0426(2) 0.25261(12) 0.32548(7) 0.0128(4) Uani 1 1 d .
N3 N 0.1890(2) 0.13243(13) 0.33993(7) 0.0124(4) Uani 1 1 d .
C1 C 0.0520(3) 0.29812(16) 0.41132(9) 0.0165(5) Uani 1 1 d .
H1A H -0.000811 0.274790 0.433400 0.020 Uiso 1 1 calc R
H1B H 0.114267 0.333761 0.430437 0.020 Uiso 1 1 calc R
C2 C -0.0344(2) 0.31765(15) 0.32702(9) 0.0123(5) Uani 1 1 d .
C3 C -0.1020(2) 0.40960(15) 0.38522(9) 0.0145(5) Uani 1 1 d .
H3 H -0.138429 0.436250 0.354183 0.017 Uiso 1 1 calc R
C4 C -0.0205(3) 0.47050(16) 0.41688(10) 0.0183(5) Uani 1 1 d .
H4A H 0.022605 0.444419 0.446720 0.022 Uiso 1 1 calc R
H4B H 0.044900 0.490933 0.399121 0.022 Uiso 1 1 calc R
C5 C -0.0995(3) 0.53961(16) 0.43065(11) 0.0218(6) Uani 1 1 d .
H5A H -0.044805 0.575990 0.452463 0.026 Uiso 1 1 calc R
H5B H -0.135528 0.569248 0.401111 0.026 Uiso 1 1 calc R
C6 C -0.2056(3) 0.51023(18) 0.45574(11) 0.0240(6) Uani 1 1 d .
H6A H -0.256858 0.555586 0.463347 0.029 Uiso 1 1 calc R
H6B H -0.169448 0.484155 0.486566 0.029 Uiso 1 1 calc R
C7 C -0.2895(3) 0.45181(18) 0.42348(11) 0.0228(6) Uani 1 1 d .
H7A H -0.331263 0.479121 0.393870 0.027 Uiso 1 1 calc R
H7B H -0.355843 0.431782 0.440928 0.027 Uiso 1 1 calc R
C8 C -0.2118(3) 0.38229(16) 0.40936(10) 0.0183(5) Uani 1 1 d .
H8A H -0.178464 0.351420 0.438712 0.022 Uiso 1 1 calc R
H8B H -0.267163 0.347200 0.386885 0.022 Uiso 1 1 calc R
C9 C 0.0437(2) 0.20794(15) 0.28433(9) 0.0115(5) Uani 1 1 d .
C10 C -0.0217(2) 0.21932(16) 0.23768(9) 0.0151(5) Uani 1 1 d .
H10 H -0.072052 0.265157 0.230179 0.018 Uiso 1 1 calc R
C11 C -0.0131(3) 0.16256(17) 0.20152(9) 0.0185(5) Uani 1 1 d .
H11 H -0.058985 0.171126 0.169924 0.022 Uiso 1 1 calc R
C12 C 0.0584(3) 0.09579(16) 0.21005(9) 0.0167(5) Uani 1 1 d .
H12 H 0.060059 0.058107 0.185054 0.020 Uiso 1 1 calc R
C13 C 0.1300(2) 0.08353(15) 0.25674(9) 0.0135(5) Uani 1 1 d .
C14 C 0.2082(2) 0.01660(15) 0.26903(9) 0.0146(5) Uani 1 1 d .
H14 H 0.213664 -0.023581 0.245822 0.018 Uiso 1 1 calc R
C15 C 0.2755(3) 0.01092(15) 0.31480(10) 0.0163(5) Uani 1 1 d .
H15 H 0.330203 -0.032680 0.323357 0.020 Uiso 1 1 calc R
C16 C 0.2637(2) 0.06971(16) 0.34921(9) 0.0160(5) Uani 1 1 d .
H16 H 0.311542 0.064373 0.380754 0.019 Uiso 1 1 calc R
C17 C 0.1234(2) 0.14022(14) 0.29325(9) 0.0107(5) Uani 1 1 d .
C18 C 0.1694(3) 0.11212(18) 0.48831(11) 0.0286(7) Uani 1 1 d .
H18A H 0.219033 0.106015 0.521190 0.034 Uiso 1 1 calc R
H18B H 0.084433 0.131080 0.491885 0.034 Uiso 1 1 calc R
C19 C 0.1570(3) 0.03245(19) 0.46382(12) 0.0291(7) Uani 1 1 d .
H19A H 0.111390 0.038246 0.430684 0.044 Uiso 1 1 calc GR
H19B H 0.110439 -0.003392 0.481892 0.044 Uiso 1 1 calc GR
H19C H 0.241035 0.010781 0.462996 0.044 Uiso 1 1 calc GR
C20 C 0.4095(3) 0.15691(19) 0.45938(11) 0.0271(7) Uani 1 1 d .
H20A H 0.449199 0.155228 0.493886 0.032 Uiso 1 1 calc R
H20B H 0.411992 0.102919 0.446055 0.032 Uiso 1 1 calc R
C21 C 0.4840(3) 0.2117(2) 0.43236(14) 0.0413(9) Uani 1 1 d .
H21A H 0.444985 0.213560 0.398175 0.062 Uiso 1 1 calc GR
H21B H 0.570687 0.192258 0.435049 0.062 Uiso 1 1 calc GR
H21C H 0.484712 0.264747 0.446308 0.062 Uiso 1 1 calc GR
C22 C 0.3262(3) 0.25281(19) 0.55035(10) 0.0248(6) Uani 1 1 d .
H22A H 0.412553 0.234645 0.550035 0.037 Uiso 1 1 calc GR
H22B H 0.279443 0.211854 0.564565 0.037 Uiso 1 1 calc GR
H22C H 0.328299 0.301161 0.569671 0.037 Uiso 1 1 calc GR
C23 C 0.2614(3) 0.26961(16) 0.49858(9) 0.0171(5) Uani 1 1 d .
H23A H 0.308065 0.312782 0.485617 0.020 Uiso 1 1 calc R
H23B H 0.175645 0.289626 0.500010 0.020 Uiso 1 1 calc R
Ni1B Ni 0.45779(3) 0.15707(2) 0.66815(2) 0.01141(7) Uani 1 1 d .
P1B P 0.49013(6) 0.23445(4) 0.73141(2) 0.01324(13) Uani 1 1 d .
O1B O 0.56046(18) 0.04298(11) 0.55608(7) 0.0181(4) Uani 1 1 d .
N1B N 0.6278(2) 0.15012(13) 0.60381(8) 0.0141(4) Uani 1 1 d .
N2B N 0.4540(2) 0.08636(12) 0.61737(8) 0.0128(4) Uani 1 1 d .
N3B N 0.2979(2) 0.10570(13) 0.67586(8) 0.0145(4) Uani 1 1 d .
C1B C 0.6063(2) 0.19551(16) 0.64590(9) 0.0154(5) Uani 1 1 d .
H1BA H 0.595538 0.252008 0.637171 0.019 Uiso 1 1 calc R
H1BB H 0.680080 0.190488 0.672062 0.019 Uiso 1 1 calc R
C2B C 0.5477(2) 0.08891(15) 0.58928(9) 0.0134(5) Uani 1 1 d .
C3B C 0.7368(2) 0.16451(16) 0.57992(9) 0.0153(5) Uani 1 1 d .
H3B H 0.730230 0.127650 0.551738 0.018 Uiso 1 1 calc R
C4B C 0.8615(3) 0.14744(18) 0.61308(11) 0.0218(6) Uani 1 1 d .
H4BA H 0.862793 0.091727 0.623806 0.026 Uiso 1 1 calc R
H4BB H 0.868793 0.181396 0.642171 0.026 Uiso 1 1 calc R
C5B C 0.9738(3) 0.1626(2) 0.58722(12) 0.0279(7) Uani 1 1 d .
H5BA H 1.053132 0.153848 0.610146 0.033 Uiso 1 1 calc R
H5BB H 0.971412 0.124714 0.560193 0.033 Uiso 1 1 calc R
C6B C 0.9722(3) 0.24609(19) 0.56765(11) 0.0246(6) Uani 1 1 d .
H6BA H 1.042911 0.252916 0.549475 0.030 Uiso 1 1 calc R
H6BB H 0.984339 0.283904 0.594974 0.030 Uiso 1 1 calc R
C7B C 0.8485(3) 0.26401(18) 0.53449(11) 0.0237(6) Uani 1 1 d .
H7BA H 0.841252 0.230587 0.505171 0.028 Uiso 1 1 calc R
H7BB H 0.847815 0.319916 0.524167 0.028 Uiso 1 1 calc R
C8B C 0.7352(3) 0.24855(17) 0.56015(10) 0.0200(6) Uani 1 1 d .
H8BA H 0.736945 0.286496 0.587125 0.024 Uiso 1 1 calc R
H8BB H 0.656155 0.257159 0.537042 0.024 Uiso 1 1 calc R
C9B C 0.3584(2) 0.03136(15) 0.61134(9) 0.0136(5) Uani 1 1 d .
C10B C 0.3345(3) -0.02990(16) 0.57769(11) 0.0197(6) Uani 1 1 d .
H10B H 0.387963 -0.037916 0.554357 0.024 Uiso 1 1 calc R
C11B C 0.2296(3) -0.07992(17) 0.57878(11) 0.0230(6) Uani 1 1 d .
H11B H 0.215356 -0.122056 0.556153 0.028 Uiso 1 1 calc R
C12B C 0.1482(3) -0.07058(17) 0.61060(11) 0.0227(6) Uani 1 1 d .
H12B H 0.080124 -0.106316 0.610502 0.027 Uiso 1 1 calc R
C13B C 0.1658(2) -0.00705(16) 0.64394(10) 0.0184(5) Uani 1 1 d .
C14B C 0.0836(3) 0.01122(17) 0.67666(11) 0.0210(6) Uani 1 1 d .
H14B H 0.012340 -0.021295 0.678080 0.025 Uiso 1 1 calc R
C15B C 0.1059(3) 0.07536(18) 0.70624(10) 0.0212(6) Uani 1 1 d .
H15B H 0.049478 0.088785 0.727680 0.025 Uiso 1 1 calc R
C16B C 0.2141(3) 0.12136(17) 0.70446(10) 0.0187(5) Uani 1 1 d .
H16B H 0.227955 0.166300 0.724933 0.022 Uiso 1 1 calc R
C17B C 0.2725(2) 0.04229(15) 0.64443(9) 0.0145(5) Uani 1 1 d .
C18B C 0.3825(3) 0.31862(16) 0.73016(10) 0.0195(6) Uani 1 1 d .
H18C H 0.294740 0.298909 0.726114 0.023 Uiso 1 1 calc R
H18D H 0.400558 0.346732 0.761533 0.023 Uiso 1 1 calc R
C19B C 0.3943(3) 0.37649(18) 0.68934(12) 0.0274(7) Uani 1 1 d .
H19D H 0.379348 0.348563 0.658276 0.041 Uiso 1 1 calc GR
H19E H 0.479139 0.399307 0.694551 0.041 Uiso 1 1 calc GR
H19F H 0.331882 0.418708 0.689004 0.041 Uiso 1 1 calc GR
C20B C 0.4742(3) 0.18339(17) 0.78783(10) 0.0196(6) Uani 1 1 d .
H20C H 0.507451 0.217819 0.815590 0.024 Uiso 1 1 calc R
H20D H 0.383715 0.174107 0.788541 0.024 Uiso 1 1 calc R
C21B C 0.5436(3) 0.10474(19) 0.79359(11) 0.0268(7) Uani 1 1 d .
H21D H 0.512003 0.070579 0.766010 0.040 Uiso 1 1 calc GR
H21E H 0.529533 0.079228 0.823624 0.040 Uiso 1 1 calc GR
H21F H 0.634084 0.113804 0.794856 0.040 Uiso 1 1 calc GR
C22B C 0.6474(3) 0.27851(17) 0.74609(10) 0.0193(6) Uani 1 1 d .
H22D H 0.709254 0.235149 0.753534 0.023 Uiso 1 1 calc R
H22E H 0.665939 0.305495 0.716729 0.023 Uiso 1 1 calc R
C23B C 0.6698(3) 0.3373(3) 0.78785(13) 0.0433(10) Uani 1 1 d .
H23C H 0.616112 0.383695 0.779674 0.065 Uiso 1 1 calc GR
H23D H 0.758440 0.353448 0.793583 0.065 Uiso 1 1 calc GR
H23E H 0.649120 0.312425 0.817130 0.065 Uiso 1 1 calc GR
C24 C 0.2363(3) 0.43087(19) 0.33374(11) 0.0250(6) Uani 1 1 d .
H24 H 0.189234 0.398669 0.309454 0.030 Uiso 1 1 calc R
C25 C 0.2948(3) 0.39774(19) 0.37665(11) 0.0250(6) Uani 1 1 d .
H25 H 0.289441 0.342453 0.381577 0.030 Uiso 1 1 calc R
C26 C 0.3609(3) 0.44443(18) 0.41235(11) 0.0233(6) Uani 1 1 d .
H26 H 0.400176 0.420915 0.441818 0.028 Uiso 1 1 calc R
C27 C 0.3712(3) 0.52554(18) 0.40599(11) 0.0215(6) Uani 1 1 d .
C28 C 0.3138(3) 0.55795(18) 0.36237(11) 0.0243(6) Uani 1 1 d .
H28 H 0.320612 0.613045 0.357058 0.029 Uiso 1 1 calc R
C29 C 0.2465(3) 0.51094(19) 0.32624(11) 0.0255(6) Uani 1 1 d .
H29 H 0.207642 0.533916 0.296542 0.031 Uiso 1 1 calc R
C30 C 0.4421(3) 0.5752(2) 0.44604(13) 0.0325(7) Uani 1 1 d .
H30A H 0.385982 0.589400 0.468882 0.049 Uiso 1 1 calc GR
H30B H 0.472344 0.623356 0.432327 0.049 Uiso 1 1 calc GR
H30C H 0.514059 0.545282 0.463003 0.049 Uiso 1 1 calc GR

loop_
_atom_site_aniso_label
_atom_site_aniso_U_11
_atom_site_aniso_U_22
_atom_site_aniso_U_33
_atom_site_aniso_U_23
_atom_site_aniso_U_13
_atom_site_aniso_U_12
Ni1 0.01305(15) 0.01019(15) 0.01084(14) 0.00062(12) -0.00109(11) 0.00189(12)
P1 0.0208(3) 0.0119(3) 0.0154(3) 0.0024(2) -0.0043(3) 0.0011(3)
O1 0.0196(9) 0.0160(9) 0.0121(8) 0.0014(7) -0.0027(7) 0.0067(7)
N1 0.0177(11) 0.0141(11) 0.0121(10) 0.0000(8) -0.0002(8) 0.0063(9)
N2 0.0144(10) 0.0115(10) 0.0118(10) 0.0004(8) 0.0001(8) 0.0029(8)
N3 0.0130(10) 0.0116(10) 0.0123(10) 0.0021(8) 0.0012(8) -0.0005(8)
C1 0.0198(13) 0.0167(13) 0.0120(11) 0.0010(10) -0.0002(10) 0.0075(10)
C2 0.0120(11) 0.0111(11) 0.0133(11) 0.0003(9) 0.0006(9) -0.0010(9)
C3 0.0166(12) 0.0128(12) 0.0133(11) 0.0011(9) -0.0001(9) 0.0053(10)
C4 0.0161(13) 0.0154(13) 0.0230(13) -0.0006(10) 0.0021(10) 0.0024(10)
C5 0.0248(15) 0.0143(13) 0.0241(14) -0.0073(11) -0.0026(11) 0.0028(11)
C6 0.0253(15) 0.0250(15) 0.0215(14) -0.0081(12) 0.0036(12) 0.0049(12)
C7 0.0164(13) 0.0280(16) 0.0242(14) -0.0055(12) 0.0042(11) 0.0030(11)
C8 0.0197(13) 0.0167(13) 0.0184(13) -0.0018(10) 0.0034(10) 0.0007(10)
C9 0.0109(11) 0.0110(11) 0.0128(11) 0.0018(9) 0.0024(9) -0.0027(9)
C10 0.0161(12) 0.0155(12) 0.0133(11) 0.0001(10) 0.0014(9) 0.0021(10)
C11 0.0214(13) 0.0224(14) 0.0110(11) -0.0023(10) 0.0004(10) 0.0013(11)
C12 0.0173(13) 0.0195(13) 0.0134(12) -0.0030(10) 0.0024(10) -0.0009(10)
C13 0.0125(12) 0.0130(12) 0.0158(12) 0.0021(9) 0.0044(9) -0.0035(9)
C14 0.0157(12) 0.0113(12) 0.0186(12) -0.0010(10) 0.0084(10) 0.0001(9)
C15 0.0180(13) 0.0111(12) 0.0206(13) 0.0033(10) 0.0050(10) 0.0038(10)
C16 0.0159(12) 0.0163(13) 0.0155(12) 0.0031(10) 0.0012(10) 0.0028(10)
C17 0.0098(11) 0.0099(11) 0.0128(11) 0.0020(9) 0.0034(9) -0.0021(9)
C18 0.044(2) 0.0222(16) 0.0197(14) 0.0034(12) 0.0060(13) 0.0023(14)
C19 0.0314(17) 0.0245(16) 0.0315(17) 0.0006(13) 0.0056(13) -0.0027(13)
C20 0.0270(16) 0.0261(16) 0.0248(15) -0.0080(12) -0.0056(12) 0.0124(13)
C21 0.0233(17) 0.050(2) 0.050(2) -0.0027(18) 0.0040(15) 0.0156(16)
C22 0.0231(15) 0.0290(16) 0.0194(14) 0.0002(12) -0.0048(11) 0.0004(12)
C23 0.0144(12) 0.0218(14) 0.0143(12) 0.0005(10) 0.0003(10) 0.0000(10)
Ni1B 0.00878(14) 0.01166(15) 0.01367(15) -0.00142(12) 0.00148(11) -0.00108(12)
P1B 0.0111(3) 0.0145(3) 0.0144(3) -0.0021(2) 0.0030(2) 0.0000(2)
O1B 0.0187(10) 0.0166(10) 0.0186(9) -0.0060(7) 0.0023(8) 0.0010(7)
N1B 0.0130(10) 0.0145(11) 0.0154(10) -0.0048(8) 0.0045(8) -0.0015(8)
N2B 0.0109(10) 0.0103(10) 0.0162(10) -0.0013(8) -0.0003(8) -0.0005(8)
N3B 0.0102(10) 0.0152(11) 0.0174(10) 0.0027(8) 0.0004(8) -0.0003(8)
C1B 0.0143(12) 0.0153(13) 0.0181(12) -0.0064(10) 0.0065(10) -0.0030(10)
C2B 0.0120(11) 0.0123(12) 0.0142(11) 0.0011(9) -0.0025(9) 0.0036(9)
C3B 0.0149(12) 0.0154(13) 0.0170(12) -0.0015(10) 0.0067(10) -0.0006(10)
C4B 0.0153(13) 0.0242(15) 0.0269(14) 0.0090(12) 0.0067(11) 0.0030(11)
C5B 0.0163(14) 0.0330(17) 0.0372(17) 0.0079(14) 0.0126(12) 0.0013(12)
C6B 0.0235(15) 0.0283(16) 0.0247(14) 0.0000(12) 0.0122(12) -0.0068(12)
C7B 0.0297(16) 0.0232(15) 0.0202(14) 0.0053(11) 0.0098(12) -0.0028(12)
C8B 0.0228(14) 0.0189(14) 0.0190(13) 0.0051(11) 0.0055(11) 0.0013(11)
C9B 0.0089(11) 0.0111(11) 0.0187(12) 0.0028(9) -0.0036(9) -0.0002(9)
C10B 0.0132(12) 0.0157(13) 0.0280(14) -0.0044(11) -0.0027(11) 0.0013(10)
C11B 0.0170(13) 0.0137(13) 0.0351(16) -0.0059(12) -0.0054(12) -0.0008(10)
C12B 0.0153(13) 0.0159(13) 0.0336(16) 0.0039(12) -0.0052(12) -0.0037(10)
C13B 0.0128(12) 0.0146(13) 0.0252(14) 0.0075(11) -0.0042(10) -0.0022(10)
C14B 0.0099(12) 0.0240(15) 0.0274(15) 0.0104(12) -0.0015(10) -0.0033(10)
C15B 0.0146(13) 0.0295(16) 0.0198(13) 0.0063(11) 0.0035(10) -0.0032(11)
C16B 0.0143(13) 0.0231(14) 0.0187(13) 0.0004(11) 0.0030(10) -0.0019(11)
C17B 0.0095(11) 0.0119(12) 0.0199(12) 0.0027(10) -0.0039(9) 0.0009(9)
C18B 0.0204(14) 0.0150(13) 0.0243(14) -0.0036(11) 0.0077(11) 0.0042(10)
C19B 0.0308(17) 0.0221(15) 0.0321(16) 0.0047(13) 0.0133(13) 0.0086(13)
C20B 0.0187(13) 0.0260(15) 0.0144(12) 0.0010(11) 0.0033(10) 0.0024(11)
C21B 0.0301(17) 0.0276(16) 0.0216(14) 0.0061(12) 0.0011(12) 0.0055(13)
C22B 0.0140(12) 0.0249(15) 0.0189(13) -0.0058(11) 0.0022(10) -0.0048(11)
C23B 0.0343(19) 0.058(3) 0.039(2) -0.0292(19) 0.0113(16) -0.0244(18)
C24 0.0175(14) 0.0301(16) 0.0284(15) -0.0080(13) 0.0074(12) -0.0028(12)
C25 0.0250(15) 0.0219(15) 0.0303(16) -0.0017(12) 0.0115(12) -0.0051(12)
C26 0.0221(14) 0.0242(15) 0.0241(14) 0.0051(12) 0.0057(12) -0.0004(12)
C27 0.0174(13) 0.0239(15) 0.0238(14) -0.0021(12) 0.0056(11) 0.0002(11)
C28 0.0277(16) 0.0173(14) 0.0289(15) 0.0008(12) 0.0082(12) 0.0035(12)
C29 0.0245(15) 0.0310(17) 0.0209(14) 0.0012(12) 0.0033(12) 0.0079(13)
C30 0.0336(18) 0.0257(17) 0.0364(18) -0.0038(14) 0.0006(14) 0.0019(14)

loop_
_atom_type_symbol
_atom_type_description
_atom_type_scat_dispersion_real
_atom_type_scat_dispersion_imag
_atom_type_scat_source
C C 0.0033 0.0016 'International Tables Vol C Tables 4.2.6.8 and 6.1.1.4'
H H 0.0000 0.0000 'International Tables Vol C Tables 4.2.6.8 and 6.1.1.4'
N N 0.0061 0.0033 'International Tables Vol C Tables 4.2.6.8 and 6.1.1.4'
Ni Ni 0.3393 1.1124 'International Tables Vol C Tables 4.2.6.8 and 6.1.1.4'
O O 0.0106 0.0060 'International Tables Vol C Tables 4.2.6.8 and 6.1.1.4'
P P 0.1023 0.0942 'International Tables Vol C Tables 4.2.6.8 and 6.1.1.4'

loop_
_geom_angle_atom_site_label_1
_geom_angle_atom_site_label_2
_geom_angle_atom_site_label_3
_geom_angle
N2 Ni1 P1 171.88(7)
N2 Ni1 N3 83.53(9)
N2 Ni1 C1 82.94(10)
N3 Ni1 P1 104.38(6)
C1 Ni1 P1 89.37(8)
C1 Ni1 N3 165.21(10)
C18 P1 Ni1 113.30(11)
C20 P1 Ni1 118.51(11)
C20 P1 C18 105.76(16)
C20 P1 C23 101.37(13)
C23 P1 Ni1 115.14(9)
C23 P1 C18 100.58(13)
C1 N1 C3 120.8(2)
C2 N1 C1 118.0(2)
C2 N1 C3 121.1(2)
C2 N2 Ni1 119.30(17)
C9 N2 Ni1 116.94(16)
C9 N2 C2 123.4(2)
C16 N3 Ni1 131.77(18)
C16 N3 C17 117.2(2)
C17 N3 Ni1 110.79(16)
Ni1 C1 H1A 109.7
Ni1 C1 H1B 109.7
N1 C1 Ni1 109.64(17)
N1 C1 H1A 109.7
N1 C1 H1B 109.7
H1A C1 H1B 108.2
O1 C2 N1 124.3(2)
O1 C2 N2 125.8(2)
N1 C2 N2 109.9(2)
N1 C3 H3 107.6
N1 C3 C4 111.6(2)
N1 C3 C8 111.4(2)
C4 C3 H3 107.6
C8 C3 H3 107.6
C8 C3 C4 110.9(2)
C3 C4 H4A 109.3
C3 C4 H4B 109.3
H4A C4 H4B 107.9
C5 C4 C3 111.8(2)
C5 C4 H4A 109.3
C5 C4 H4B 109.3
C4 C5 H5A 109.5
C4 C5 H5B 109.5
H5A C5 H5B 108.1
C6 C5 C4 110.9(2)
C6 C5 H5A 109.5
C6 C5 H5B 109.5
C5 C6 H6A 109.5
C5 C6 H6B 109.5
C5 C6 C7 110.7(2)
H6A C6 H6B 108.1
C7 C6 H6A 109.5
C7 C6 H6B 109.5
C6 C7 H7A 109.5
C6 C7 H7B 109.5
C6 C7 C8 110.8(2)
H7A C7 H7B 108.1
C8 C7 H7A 109.5
C8 C7 H7B 109.5
C3 C8 C7 112.1(2)
C3 C8 H8A 109.2
C3 C8 H8B 109.2
C7 C8 H8A 109.2
C7 C8 H8B 109.2
H8A C8 H8B 107.9
N2 C9 C10 129.4(2)
N2 C9 C17 112.5(2)
C10 C9 C17 118.1(2)
C9 C10 H10 120.1
C9 C10 C11 119.8(2)
C11 C10 H10 120.1
C10 C11 H11 118.6
C12 C11 C10 122.8(2)
C12 C11 H11 118.6
C11 C12 H12 120.5
C11 C12 C13 119.1(2)
C13 C12 H12 120.5
C12 C13 C14 123.3(2)
C17 C13 C12 118.9(2)
C17 C13 C14 117.8(2)
C13 C14 H14 120.5
C15 C14 C13 118.9(2)
C15 C14 H14 120.5
C14 C15 H15 120.0
C14 C15 C16 119.9(2)
C16 C15 H15 120.0
N3 C16 C15 123.5(2)
N3 C16 H16 118.3
C15 C16 H16 118.3
N3 C17 C9 116.0(2)
N3 C17 C13 122.6(2)
C13 C17 C9 121.3(2)
P1 C18 H18A 108.8
P1 C18 H18B 108.8
H18A C18 H18B 107.7
C19 C18 P1 113.7(2)
C19 C18 H18A 108.8
C19 C18 H18B 108.8
C18 C19 H19A 109.5
C18 C19 H19B 109.5
C18 C19 H19C 109.5
H19A C19 H19B 109.5
H19A C19 H19C 109.5
H19B C19 H19C 109.5
P1 C20 H20A 109.2
P1 C20 H20B 109.2
H20A C20 H20B 107.9
C21 C20 P1 112.1(2)
C21 C20 H20A 109.2
C21 C20 H20B 109.2
C20 C21 H21A 109.5
C20 C21 H21B 109.5
C20 C21 H21C 109.5
H21A C21 H21B 109.5
H21A C21 H21C 109.5
H21B C21 H21C 109.5
H22A C22 H22B 109.5
H22A C22 H22C 109.5
H22B C22 H22C 109.5
C23 C22 H22A 109.5
C23 C22 H22B 109.5
C23 C22 H22C 109.5
P1 C23 H23A 107.8
P1 C23 H23B 107.8
C22 C23 P1 117.8(2)
C22 C23 H23A 107.8
C22 C23 H23B 107.8
H23A C23 H23B 107.2
N2B Ni1B P1B 171.70(7)
N2B Ni1B N3B 83.76(9)
N2B Ni1B C1B 83.29(10)
N3B Ni1B P1B 101.52(7)
C1B Ni1B P1B 91.79(8)
C1B Ni1B N3B 166.50(10)
C18B P1B Ni1B 115.88(10)
C18B P1B C20B 103.51(13)
C20B P1B Ni1B 113.01(10)
C22B P1B Ni1B 116.26(9)
C22B P1B C18B 104.14(14)
C22B P1B C20B 102.36(13)
C1B N1B C3B 121.9(2)
C2B N1B C1B 117.7(2)
C2B N1B C3B 120.2(2)
C2B N2B Ni1B 119.53(17)
C9B N2B Ni1B 116.81(18)
C9B N2B C2B 123.6(2)
C16B N3B Ni1B 132.08(19)
C16B N3B C17B 117.1(2)
C17B N3B Ni1B 110.80(17)
Ni1B C1B H1BA 109.7
Ni1B C1B H1BB 109.7
N1B C1B Ni1B 109.62(17)
N1B C1B H1BA 109.7
N1B C1B H1BB 109.7
H1BA C1B H1BB 108.2
O1B C2B N1B 123.9(2)
O1B C2B N2B 126.3(2)
N1B C2B N2B 109.8(2)
N1B C3B H3B 107.5
N1B C3B C4B 112.3(2)
N1B C3B C8B 111.1(2)
C4B C3B H3B 107.5
C8B C3B H3B 107.5
C8B C3B C4B 110.7(2)
C3B C4B H4BA 109.4
C3B C4B H4BB 109.4
C3B C4B C5B 111.3(2)
H4BA C4B H4BB 108.0
C5B C4B H4BA 109.4
C5B C4B H4BB 109.4
C4B C5B H5BA 109.3
C4B C5B H5BB 109.3
H5BA C5B H5BB 108.0
C6B C5B C4B 111.5(3)
C6B C5B H5BA 109.3
C6B C5B H5BB 109.3
C5B C6B H6BA 109.4
C5B C6B H6BB 109.4
C5B C6B C7B 111.3(3)
H6BA C6B H6BB 108.0
C7B C6B H6BA 109.4
C7B C6B H6BB 109.4
C6B C7B H7BA 109.4
C6B C7B H7BB 109.4
C6B C7B C8B 111.2(2)
H7BA C7B H7BB 108.0
C8B C7B H7BA 109.4
C8B C7B H7BB 109.4
C3B C8B C7B 111.5(2)
C3B C8B H8BA 109.3
C3B C8B H8BB 109.3
C7B C8B H8BA 109.3
C7B C8B H8BB 109.3
H8BA C8B H8BB 108.0
N2B C9B C10B 129.4(3)
N2B C9B C17B 112.6(2)
C10B C9B C17B 118.0(2)
C9B C10B H10B 120.4
C9B C10B C11B 119.2(3)
C11B C10B H10B 120.4
C10B C11B H11B 118.4
C12B C11B C10B 123.2(3)
C12B C11B H11B 118.4
C11B C12B H12B 120.3
C11B C12B C13B 119.4(3)
C13B C12B H12B 120.3
C12B C13B C17B 118.3(3)
C14B C13B C12B 124.4(3)
C14B C13B C17B 117.3(3)
C13B C14B H14B 119.9
C15B C14B C13B 120.2(3)
C15B C14B H14B 119.9
C14B C15B H15B 120.6
C14B C15B C16B 118.8(3)
C16B C15B H15B 120.6
N3B C16B C15B 124.0(3)
N3B C16B H16B 118.0
C15B C16B H16B 118.0
N3B C17B C9B 115.7(2)
N3B C17B C13B 122.4(3)
C13B C17B C9B 121.9(2)
P1B C18B H18C 109.1
P1B C18B H18D 109.1
H18C C18B H18D 107.8
C19B C18B P1B 112.5(2)
C19B C18B H18C 109.1
C19B C18B H18D 109.1
C18B C19B H19D 109.5
C18B C19B H19E 109.5
C18B C19B H19F 109.5
H19D C19B H19E 109.5
H19D C19B H19F 109.5
H19E C19B H19F 109.5
P1B C20B H20C 109.0
P1B C20B H20D 109.0
H20C C20B H20D 107.8
C21B C20B P1B 112.9(2)
C21B C20B H20C 109.0
C21B C20B H20D 109.0
C20B C21B H21D 109.5
C20B C21B H21E 109.5
C20B C21B H21F 109.5
H21D C21B H21E 109.5
H21D C21B H21F 109.5
H21E C21B H21F 109.5
P1B C22B H22D 108.0
P1B C22B H22E 108.0
H22D C22B H22E 107.2
C23B C22B P1B 117.4(2)
C23B C22B H22D 108.0
C23B C22B H22E 108.0
C22B C23B H23C 109.5
C22B C23B H23D 109.5
C22B C23B H23E 109.5
H23C C23B H23D 109.5
H23C C23B H23E 109.5
H23D C23B H23E 109.5
C25 C24 H24 120.1
C29 C24 H24 120.1
C29 C24 C25 119.8(3)
C24 C25 H25 119.8
C26 C25 C24 120.3(3)
C26 C25 H25 119.8
C25 C26 H26 119.4
C25 C26 C27 121.1(3)
C27 C26 H26 119.4
C26 C27 C30 119.9(3)
C28 C27 C26 118.0(3)
C28 C27 C30 122.1(3)
C27 C28 H28 119.5
C27 C28 C29 121.0(3)
C29 C28 H28 119.5
C24 C29 C28 119.8(3)
C24 C29 H29 120.1
C28 C29 H29 120.1
C27 C30 H30A 109.5
C27 C30 H30B 109.5
C27 C30 H30C 109.5
H30A C30 H30B 109.5
H30A C30 H30C 109.5
H30B C30 H30C 109.5

loop_
_geom_bond_atom_site_label_1
_geom_bond_atom_site_label_2
_geom_bond_distance
Ni1 P1 2.2098(7)
Ni1 N2 1.865(2)
Ni1 N3 1.984(2)
Ni1 C1 1.926(3)
P1 C18 1.862(3)
P1 C20 1.817(3)
P1 C23 1.834(3)
O1 C2 1.245(3)
N1 C1 1.460(3)
N1 C2 1.354(3)
N1 C3 1.460(3)
N2 C2 1.384(3)
N2 C9 1.381(3)
N3 C16 1.332(3)
N3 C17 1.385(3)
C1 H1A 0.9900
C1 H1B 0.9900
C3 H3 1.0000
C3 C4 1.536(4)
C3 C8 1.527(4)
C4 H4A 0.9900
C4 H4B 0.9900
C4 C5 1.533(4)
C5 H5A 0.9900
C5 H5B 0.9900
C5 C6 1.520(4)
C6 H6A 0.9900
C6 H6B 0.9900
C6 C7 1.530(4)
C7 H7A 0.9900
C7 H7B 0.9900
C7 C8 1.534(4)
C8 H8A 0.9900
C8 H8B 0.9900
C9 C10 1.391(3)
C9 C17 1.429(3)
C10 H10 0.9500
C10 C11 1.411(4)
C11 H11 0.9500
C11 C12 1.367(4)
C12 H12 0.9500
C12 C13 1.419(4)
C13 C14 1.420(4)
C13 C17 1.413(3)
C14 H14 0.9500
C14 C15 1.367(4)
C15 H15 0.9500
C15 C16 1.407(4)
C16 H16 0.9500
C18 H18A 0.9900
C18 H18B 0.9900
C18 C19 1.510(4)
C19 H19A 0.9800
C19 H19B 0.9800
C19 H19C 0.9800
C20 H20A 0.9900
C20 H20B 0.9900
C20 C21 1.510(5)
C21 H21A 0.9800
C21 H21B 0.9800
C21 H21C 0.9800
C22 H22A 0.9800
C22 H22B 0.9800
C22 H22C 0.9800
C22 C23 1.528(4)
C23 H23A 0.9900
C23 H23B 0.9900
Ni1B P1B 2.1853(7)
Ni1B N2B 1.855(2)
Ni1B N3B 1.972(2)
Ni1B C1B 1.924(3)
P1B C18B 1.834(3)
P1B C20B 1.835(3)
P1B C22B 1.833(3)
O1B C2B 1.238(3)
N1B C1B 1.458(3)
N1B C2B 1.366(3)
N1B C3B 1.464(3)
N2B C2B 1.379(3)
N2B C9B 1.378(3)
N3B C16B 1.329(3)
N3B C17B 1.387(3)
C1B H1BA 0.9900
C1B H1BB 0.9900
C3B H3B 1.0000
C3B C4B 1.527(4)
C3B C8B 1.527(4)
C4B H4BA 0.9900
C4B H4BB 0.9900
C4B C5B 1.531(4)
C5B H5BA 0.9900
C5B H5BB 0.9900
C5B C6B 1.516(4)
C6B H6BA 0.9900
C6B H6BB 0.9900
C6B C7B 1.522(4)
C7B H7BA 0.9900
C7B H7BB 0.9900
C7B C8B 1.537(4)
C8B H8BA 0.9900
C8B H8BB 0.9900
C9B C10B 1.397(4)
C9B C17B 1.426(4)
C10B H10B 0.9500
C10B C11B 1.416(4)
C11B H11B 0.9500
C11B C12B 1.359(4)
C12B H12B 0.9500
C12B C13B 1.417(4)
C13B C14B 1.411(4)
C13B C17B 1.418(4)
C14B H14B 0.9500
C14B C15B 1.364(4)
C15B H15B 0.9500
C15B C16B 1.409(4)
C16B H16B 0.9500
C18B H18C 0.9900
C18B H18D 0.9900
C18B C19B 1.528(4)
C19B H19D 0.9800
C19B H19E 0.9800
C19B H19F 0.9800
C20B H20C 0.9900
C20B H20D 0.9900
C20B C21B 1.523(4)
C21B H21D 0.9800
C21B H21E 0.9800
C21B H21F 0.9800
C22B H22D 0.9900
C22B H22E 0.9900
C22B C23B 1.524(4)
C23B H23C 0.9800
C23B H23D 0.9800
C23B H23E 0.9800
C24 H24 0.9500
C24 C25 1.380(4)
C24 C29 1.380(4)
C25 H25 0.9500
C25 C26 1.376(4)
C26 H26 0.9500
C26 C27 1.393(4)
C27 C28 1.387(4)
C27 C30 1.505(4)
C28 H28 0.9500
C28 C29 1.393(4)
C29 H29 0.9500
C30 H30A 0.9800
C30 H30B 0.9800
C30 H30C 0.9800
